data_7029006
loop_
_publ_author_name
'Wang, Lingfang'
'Ro\,sca, Sorin-Claudiu'
'Poirier, Valentin'
'Sinbandhit, Sourisak'
'Dorcet, Vincent'
'Roisnel, Thierry'
'Carpentier, Jean-Fran\,cois'
'Sarazin, Yann'

_publ_section_title
;
 Stable divalent germanium, tin and lead amino(ether)-phenolate monomeric
 complexes: structural features, inclusion heterobimetallic complexes, and
 ROP catalysis.
;
_journal_issue 11
_journal_name_full 'Dalton transactions (Cambridge, England : 2003)'
_journal_page_first 4268
_journal_page_last 4286
_journal_paper_doi 10.1039/c3dt51681d
_journal_volume 43
_journal_year 2014
_chemical_compound_source 'synthesis as described'
_chemical_formula_moiety 'C27 H54 Ge1 N2 O3 Si2'
_chemical_formula_sum 'C27 H54 Ge N2 O3 Si2'
_chemical_formula_weight 583.49
_chemical_name_systematic
;
 ?
;
_space_group_IT_number 14
_symmetry_cell_setting monoclinic
_symmetry_Int_Tables_number 14
_symmetry_space_group_name_Hall '-P 2yn'
_symmetry_space_group_name_H-M 'P 1 21/n 1'
_atom_sites_solution_hydrogens geom
_atom_sites_solution_primary direct
_atom_sites_solution_secondary difmap
_audit_conform_dict_location ftp://ftp.iucr.org/pub/cif_core.dic
_audit_conform_dict_name cif_core.dic
_audit_conform_dict_version 2.3
_audit_creation_date 2013-01-17T12:09:54-00:00
_audit_creation_method 'WinGX routine CIF_UPDATE'
_cell_angle_alpha 90
_cell_angle_beta 99.1210(10)
_cell_angle_gamma 90
_cell_formula_units_Z 4
_cell_length_a 13.4042(4)
_cell_length_b 17.7120(4)
_cell_length_c 13.8889(4)
_cell_measurement_reflns_used 5366
_cell_measurement_temperature 150(2)
_cell_measurement_theta_max 27.24
_cell_measurement_theta_min 2.57
_cell_measurement_wavelength 0.71073
_cell_volume 3255.74(15)
_computing_cell_refinement 'Bruker APEX2 (Bruker, 2006)'
_computing_data_collection 'Bruker APEX2 (Bruker, 2006)'
_computing_data_reduction 'Bruker APEX2 (Bruker, 2006)'
_computing_molecular_graphics 'Ortep-3 for Windows (Farrugia, 1997)'
_computing_publication_material
;
           WinGX publication routines (Farrugia, 1999),
           CRYSCAL (T. Roisnel, local program)
;
_computing_structure_refinement 'SHELXL-97 (Sheldrick, 1997)'
_computing_structure_solution 'SIR97 (Altomare et al., 1999)'
_diffrn_ambient_temperature 150(2)
_diffrn_detector 'CCD plate'
_diffrn_measured_fraction_theta_full 0.995
_diffrn_measured_fraction_theta_max 0.995
_diffrn_measurement_device_type 'APEXII, Bruker-AXS'
_diffrn_measurement_method 'CCD rotation images, thin slices'
_diffrn_radiation_monochromator graphite
_diffrn_radiation_probe x-ray
_diffrn_radiation_type MoK\a
_diffrn_radiation_wavelength 0.71073
_diffrn_reflns_av_R_equivalents 0.0388
_diffrn_reflns_av_unetI/netI 0.0533
_diffrn_reflns_limit_h_max 17
_diffrn_reflns_limit_h_min -17
_diffrn_reflns_limit_k_max 22
_diffrn_reflns_limit_k_min -22
_diffrn_reflns_limit_l_max 18
_diffrn_reflns_limit_l_min -14
_diffrn_reflns_number 19774
_diffrn_reflns_theta_full 27.48
_diffrn_reflns_theta_max 27.48
_diffrn_reflns_theta_min 3.02
_exptl_absorpt_coefficient_mu 1.042
_exptl_absorpt_correction_T_max 0.771
_exptl_absorpt_correction_T_min 0.690
_exptl_absorpt_correction_type multi-scan
_exptl_absorpt_process_details
;
  [Sheldrick, G.M. (2002). SADABS Bruker AXS Inc., Madison, Wisconsin, USA]
;
_exptl_crystal_colour colourless
_exptl_crystal_density_diffrn 1.19
_exptl_crystal_density_method 'not measured'
_exptl_crystal_description fragment
_exptl_crystal_F_000 1256
_exptl_crystal_size_max 0.6
_exptl_crystal_size_mid 0.3
_exptl_crystal_size_min 0.25
_refine_diff_density_max 1.723
_refine_diff_density_min -0.777
_refine_diff_density_rms 0.085
_refine_ls_extinction_method none
_refine_ls_goodness_of_fit_ref 1.051
_refine_ls_hydrogen_treatment constr
_refine_ls_matrix_type full
_refine_ls_number_parameters 330
_refine_ls_number_reflns 7420
_refine_ls_number_restraints 0
_refine_ls_restrained_S_all 1.051
_refine_ls_R_factor_all 0.0697
_refine_ls_R_factor_gt 0.0512
_refine_ls_shift/su_max 0.086
_refine_ls_shift/su_mean 0.004
_refine_ls_structure_factor_coef Fsqd
_refine_ls_weighting_details 'calc w=1/[\s^2^(Fo^2^)+(0.0558P)^2^+4.3766P] where P=(Fo^2^+2Fc^2^)/3'
_refine_ls_weighting_scheme calc
_refine_ls_wR_factor_gt 0.123
_refine_ls_wR_factor_ref 0.1325
_reflns_number_gt 5797
_reflns_number_total 7420
_reflns_threshold_expression >2sigma(I)
_cod_data_source_file c3dt51681d.txt
_cod_data_source_block WLF014
_cod_original_sg_symbol_H-M 'P 21/n'
_cod_original_formula_sum 'C27 H54 Ge1 N2 O3 Si2'
_cod_database_code 7029006

loop_
_symmetry_equiv_pos_as_xyz
'x, y, z'
'-x+1/2, y+1/2, -z+1/2'
'-x, -y, -z'
'x-1/2, -y-1/2, z-1/2'

loop_
_atom_site_label
_atom_site_type_symbol
_atom_site_fract_x
_atom_site_fract_y
_atom_site_fract_z
_atom_site_U_iso_or_equiv
_atom_site_adp_type
_atom_site_occupancy
_atom_site_symmetry_multiplicity
_atom_site_calc_flag
_atom_site_refinement_flags
Ge1 Ge 0.71139(2) 0.022295(17) 0.70710(2) 0.01933(10) Uani 1 1 d .
Si1 Si 0.72782(7) -0.05613(5) 0.91839(6) 0.0273(2) Uani 1 1 d .
Si2 Si 0.76859(7) 0.11112(5) 0.89737(6) 0.0253(2) Uani 1 1 d .
N1 N 0.74715(19) 0.02157(13) 0.84515(17) 0.0205(5) Uani 1 1 d .
O1 O 0.66583(16) -0.07792(11) 0.69497(14) 0.0220(4) Uani 1 1 d .
C2 C 0.6604(2) -0.10743(16) 0.6035(2) 0.0214(6) Uani 1 1 d .
C3 C 0.5683(2) -0.13330(16) 0.5493(2) 0.0247(6) Uani 1 1 d .
C4 C 0.5714(3) -0.15765(17) 0.4543(2) 0.0305(7) Uani 1 1 d .
H4 H 0.5099 -0.1739 0.4164 0.037 Uiso 1 1 calc R
C5 C 0.6587(3) -0.15975(17) 0.4110(2) 0.0303(8) Uani 1 1 d .
C6 C 0.7485(3) -0.13866(17) 0.4687(2) 0.0273(7) Uani 1 1 d .
H6 H 0.81 -0.1417 0.443 0.033 Uiso 1 1 calc R
C7 C 0.7499(2) -0.11297(16) 0.5644(2) 0.0228(6) Uani 1 1 d .
C8 C 0.8475(2) -0.09804(19) 0.6307(2) 0.0277(7) Uani 1 1 d .
H8A H 0.8503 -0.13 0.6895 0.033 Uiso 1 1 calc R
H8B H 0.9041 -0.1132 0.597 0.033 Uiso 1 1 calc R
C9 C 0.4713(3) -0.13606(19) 0.5949(3) 0.0317(7) Uani 1 1 d .
C10 C 0.4398(3) -0.0561(2) 0.6196(3) 0.0431(9) Uani 1 1 d .
H10A H 0.4944 -0.0325 0.665 0.065 Uiso 1 1 calc R
H10B H 0.3786 -0.0586 0.6498 0.065 Uiso 1 1 calc R
H10C H 0.4263 -0.026 0.5597 0.065 Uiso 1 1 calc R
C11 C 0.4895(3) -0.1856(2) 0.6875(3) 0.0403(9) Uani 1 1 d .
H11A H 0.5024 -0.2377 0.6694 0.06 Uiso 1 1 calc R
H11B H 0.4295 -0.1841 0.7197 0.06 Uiso 1 1 calc R
H11C H 0.548 -0.1663 0.732 0.06 Uiso 1 1 calc R
C12 C 0.3828(3) -0.1714(2) 0.5258(3) 0.0483(10) Uani 1 1 d .
H12A H 0.3684 -0.141 0.4663 0.072 Uiso 1 1 calc R
H12B H 0.3229 -0.1728 0.558 0.072 Uiso 1 1 calc R
H12C H 0.4007 -0.2228 0.5091 0.072 Uiso 1 1 calc R
C13 C 0.6518(3) -0.18494(19) 0.3040(2) 0.0398(9) Uani 1 1 d .
C14 C 0.6001(5) -0.2620(2) 0.2896(3) 0.083(2) Uani 1 1 d .
H14A H 0.5312 -0.2582 0.3044 0.125 Uiso 1 1 calc R
H14B H 0.6383 -0.299 0.3333 0.125 Uiso 1 1 calc R
H14C H 0.5977 -0.2783 0.2218 0.125 Uiso 1 1 calc R
C15 C 0.5910(3) -0.1271(2) 0.2376(3) 0.0467(10) Uani 1 1 d .
H15A H 0.5233 -0.1224 0.2554 0.07 Uiso 1 1 calc R
H15B H 0.5853 -0.1438 0.1697 0.07 Uiso 1 1 calc R
H15C H 0.6253 -0.0781 0.2452 0.07 Uiso 1 1 calc R
C16 C 0.7571(4) -0.1914(3) 0.2736(3) 0.0562(12) Uani 1 1 d .
H16A H 0.75 -0.209 0.2059 0.084 Uiso 1 1 calc R
H16B H 0.7982 -0.2275 0.3163 0.084 Uiso 1 1 calc R
H16C H 0.7901 -0.1419 0.2791 0.084 Uiso 1 1 calc R
N20 N 0.86202(19) -0.01780(16) 0.66180(19) 0.0275(6) Uani 1 1 d .
C21 C 0.9441(3) -0.0148(2) 0.7494(3) 0.0407(9) Uani 1 1 d .
H21A H 0.9192 -0.0409 0.804 0.049 Uiso 1 1 calc R
H21B H 0.9551 0.0388 0.7686 0.049 Uiso 1 1 calc R
C22 C 1.0514(3) -0.0506(2) 0.7377(3) 0.0423(9) Uani 1 1 d .
H22A H 1.0913 -0.0622 0.8022 0.051 Uiso 1 1 calc R
H22B H 1.0424 -0.0975 0.6985 0.051 Uiso 1 1 calc R
O23 O 1.0976(2) 0.00392(16) 0.6910(2) 0.0484(7) Uani 1 1 d .
C24 C 1.1973(3) -0.0278(3) 0.6842(3) 0.0520(11) Uani 1 1 d .
H24A H 1.2359 -0.0336 0.7498 0.078 Uiso 1 1 calc R
H24B H 1.2334 0.0063 0.6461 0.078 Uiso 1 1 calc R
H24C H 1.189 -0.0772 0.6521 0.078 Uiso 1 1 calc R
C25 C 0.8806(3) 0.02648(19) 0.5764(3) 0.0350(8) Uani 1 1 d .
H25A H 0.8204 0.0227 0.5251 0.042 Uiso 1 1 calc R
H25B H 0.9382 0.0038 0.5502 0.042 Uiso 1 1 calc R
C26 C 0.9030(3) 0.1087(2) 0.5975(3) 0.0467(10) Uani 1 1 d .
H26A H 0.8423 0.1346 0.6135 0.056 Uiso 1 1 calc R
H26B H 0.9582 0.1139 0.6536 0.056 Uiso 1 1 calc R
O27 O 0.9312(3) 0.13957(15) 0.5157(2) 0.0598(9) Uani 1 1 d .
C28 C 0.9520(4) 0.2188(2) 0.5277(4) 0.0694(15) Uani 1 1 d .
H28A H 0.8906 0.2453 0.5385 0.104 Uiso 1 1 calc R
H28B H 0.9746 0.2387 0.4689 0.104 Uiso 1 1 calc R
H28C H 1.0052 0.2266 0.584 0.104 Uiso 1 1 calc R
C31 C 0.7793(3) -0.14796(19) 0.8813(3) 0.0396(9) Uani 1 1 d .
H31A H 0.7431 -0.1629 0.8172 0.059 Uiso 1 1 calc R
H31B H 0.7704 -0.1869 0.9294 0.059 Uiso 1 1 calc R
H31C H 0.8514 -0.1423 0.8779 0.059 Uiso 1 1 calc R
C32 C 0.5901(3) -0.0665(2) 0.9233(3) 0.0444(10) Uani 1 1 d .
H32A H 0.5649 -0.0202 0.9499 0.067 Uiso 1 1 calc R
H32B H 0.5796 -0.1093 0.9652 0.067 Uiso 1 1 calc R
H32C H 0.5534 -0.0753 0.8574 0.067 Uiso 1 1 calc R
C33 C 0.7956(4) -0.0437(2) 1.0467(3) 0.0499(11) Uani 1 1 d .
H33A H 0.8685 -0.0403 1.0462 0.075 Uiso 1 1 calc R
H33B H 0.7814 -0.0869 1.0863 0.075 Uiso 1 1 calc R
H33C H 0.7723 0.0028 1.0743 0.075 Uiso 1 1 calc R
C34 C 0.7522(4) 0.1873(2) 0.8030(3) 0.0455(10) Uani 1 1 d .
H34A H 0.8034 0.1816 0.7603 0.068 Uiso 1 1 calc R
H34B H 0.76 0.2367 0.835 0.068 Uiso 1 1 calc R
H34C H 0.6847 0.1836 0.7641 0.068 Uiso 1 1 calc R
C35 C 0.9010(3) 0.1216(2) 0.9638(3) 0.0417(9) Uani 1 1 d .
H35A H 0.9135 0.0839 1.0159 0.063 Uiso 1 1 calc R
H35B H 0.9099 0.1723 0.9921 0.063 Uiso 1 1 calc R
H35C H 0.9488 0.1141 0.9181 0.063 Uiso 1 1 calc R
C36 C 0.6766(3) 0.1360(2) 0.9814(3) 0.0413(9) Uani 1 1 d .
H36A H 0.6075 0.1323 0.9459 0.062 Uiso 1 1 calc R
H36B H 0.6894 0.1877 1.0053 0.062 Uiso 1 1 calc R
H36C H 0.685 0.101 1.0367 0.062 Uiso 1 1 calc R

loop_
_atom_site_aniso_label
_atom_site_aniso_U_11
_atom_site_aniso_U_22
_atom_site_aniso_U_33
_atom_site_aniso_U_23
_atom_site_aniso_U_13
_atom_site_aniso_U_12
Ge1 0.01954(17) 0.02169(17) 0.01705(16) -0.00043(12) 0.00379(11) -0.00031(12)
Si1 0.0413(5) 0.0228(4) 0.0194(4) -0.0005(3) 0.0095(4) -0.0008(4)
Si2 0.0318(5) 0.0222(4) 0.0232(4) -0.0070(3) 0.0084(4) -0.0024(3)
N1 0.0274(13) 0.0203(12) 0.0144(12) -0.0023(10) 0.0056(10) 0.0004(10)
O1 0.0259(11) 0.0236(10) 0.0176(10) -0.0042(8) 0.0067(8) -0.0018(8)
C2 0.0315(16) 0.0154(13) 0.0179(14) 0.0020(11) 0.0056(12) 0.0027(11)
C3 0.0306(17) 0.0168(14) 0.0263(16) 0.0007(12) 0.0028(13) -0.0034(12)
C4 0.042(2) 0.0193(15) 0.0282(17) -0.0028(13) -0.0007(15) -0.0070(13)
C5 0.057(2) 0.0158(15) 0.0181(15) -0.0020(12) 0.0053(15) 0.0004(14)
C6 0.0427(19) 0.0187(15) 0.0228(16) -0.0008(12) 0.0124(14) 0.0045(13)
C7 0.0289(16) 0.0180(14) 0.0219(15) 0.0010(12) 0.0056(12) 0.0048(11)
C8 0.0258(16) 0.0370(18) 0.0215(15) 0.0003(14) 0.0071(13) 0.0103(13)
C9 0.0301(18) 0.0280(17) 0.0366(19) -0.0025(14) 0.0045(14) -0.0086(13)
C10 0.0266(18) 0.041(2) 0.063(3) -0.0077(19) 0.0135(18) -0.0027(15)
C11 0.047(2) 0.037(2) 0.040(2) -0.0025(17) 0.0168(17) -0.0158(17)
C12 0.038(2) 0.052(2) 0.052(3) -0.002(2) -0.0013(18) -0.0199(18)
C13 0.078(3) 0.0226(17) 0.0180(16) -0.0035(13) 0.0061(17) -0.0023(17)
C14 0.183(6) 0.037(2) 0.030(2) -0.0143(19) 0.021(3) -0.038(3)
C15 0.069(3) 0.043(2) 0.0260(19) -0.0025(17) 0.0009(18) -0.0078(19)
C16 0.096(4) 0.050(3) 0.0240(19) -0.0101(18) 0.014(2) 0.023(2)
N20 0.0174(13) 0.0448(17) 0.0211(13) -0.0094(12) 0.0053(10) -0.0028(11)
C21 0.0252(18) 0.070(3) 0.0263(18) -0.0106(18) 0.0013(14) -0.0019(17)
C22 0.058(3) 0.0351(19) 0.0291(19) 0.0073(16) -0.0078(17) -0.0196(17)
O23 0.0506(17) 0.0448(15) 0.0492(17) 0.0067(13) 0.0059(14) -0.0021(13)
C24 0.028(2) 0.078(3) 0.050(2) -0.011(2) 0.0056(18) 0.0072(19)
C25 0.042(2) 0.0388(19) 0.0295(18) -0.0092(15) 0.0213(15) -0.0170(15)
C26 0.060(3) 0.043(2) 0.045(2) -0.0137(18) 0.033(2) -0.0185(19)
O27 0.089(2) 0.0338(15) 0.066(2) 0.0087(14) 0.0402(18) -0.0075(15)
C28 0.085(4) 0.030(2) 0.106(4) 0.022(2) 0.052(3) 0.000(2)
C31 0.060(3) 0.0270(18) 0.0317(19) 0.0045(15) 0.0079(17) 0.0099(16)
C32 0.057(3) 0.032(2) 0.051(2) -0.0031(17) 0.030(2) -0.0083(17)
C33 0.081(3) 0.044(2) 0.0222(18) 0.0039(17) 0.0035(19) -0.003(2)
C34 0.077(3) 0.0203(17) 0.039(2) -0.0032(15) 0.010(2) -0.0019(17)
C35 0.039(2) 0.047(2) 0.039(2) -0.0135(18) 0.0072(17) -0.0115(17)
C36 0.046(2) 0.041(2) 0.041(2) -0.0187(17) 0.0186(18) -0.0021(17)

loop_
_atom_type_symbol
_atom_type_description
_atom_type_scat_dispersion_real
_atom_type_scat_dispersion_imag
_atom_type_scat_source
C C 0.0033 0.0016 'International Tables Vol C Tables 4.2.6.8 and 6.1.1.4'
H H 0 0 'International Tables Vol C Tables 4.2.6.8 and 6.1.1.4'
N N 0.0061 0.0033 'International Tables Vol C Tables 4.2.6.8 and 6.1.1.4'
O O 0.0106 0.006 'International Tables Vol C Tables 4.2.6.8 and 6.1.1.4'
Si Si 0.0817 0.0704 'International Tables Vol C Tables 4.2.6.8 and 6.1.1.4'
Ge Ge 0.1547 1.8001 'International Tables Vol C Tables 4.2.6.8 and 6.1.1.4'

loop_
_geom_angle_atom_site_label_1
_geom_angle_atom_site_label_2
_geom_angle_atom_site_label_3
_geom_angle
O1 Ge1 N1 96.35(9)
O1 Ge1 N20 88.33(9)
N1 Ge1 N20 100.39(10)
N1 Si1 C32 109.62(16)
N1 Si1 C31 115.31(15)
C32 Si1 C31 109.56(18)
N1 Si1 C33 111.31(16)
C32 Si1 C33 108.0(2)
C31 Si1 C33 102.65(19)
N1 Si2 C34 111.75(15)
N1 Si2 C35 111.99(15)
C34 Si2 C35 105.67(19)
N1 Si2 C36 112.91(15)
C34 Si2 C36 104.51(19)
C35 Si2 C36 109.52(17)
Si2 N1 Si1 120.04(14)
Si2 N1 Ge1 114.25(13)
Si1 N1 Ge1 123.58(13)
C2 O1 Ge1 114.49(17)
O1 C2 C7 117.9(3)
O1 C2 C3 122.1(3)
C7 C2 C3 120.0(3)
C4 C3 C2 116.6(3)
C4 C3 C9 122.3(3)
C2 C3 C9 121.0(3)
C3 C4 C5 124.6(3)
C3 C4 H4 117.7
C5 C4 H4 117.7
C6 C5 C4 117.0(3)
C6 C5 C13 123.3(3)
C4 C5 C13 119.8(3)
C5 C6 C7 121.0(3)
C5 C6 H6 119.5
C7 C6 H6 119.5
C2 C7 C6 120.6(3)
C2 C7 C8 117.9(3)
C6 C7 C8 121.3(3)
N20 C8 C7 114.1(2)
N20 C8 H8A 108.7
C7 C8 H8A 108.7
N20 C8 H8B 108.7
C7 C8 H8B 108.7
H8A C8 H8B 107.6
C10 C9 C3 110.1(3)
C10 C9 C12 107.7(3)
C3 C9 C12 112.1(3)
C10 C9 C11 110.6(3)
C3 C9 C11 109.3(3)
C12 C9 C11 107.0(3)
C9 C10 H10A 109.5
C9 C10 H10B 109.5
H10A C10 H10B 109.5
C9 C10 H10C 109.5
H10A C10 H10C 109.5
H10B C10 H10C 109.5
C9 C11 H11A 109.5
C9 C11 H11B 109.5
H11A C11 H11B 109.5
C9 C11 H11C 109.5
H11A C11 H11C 109.5
H11B C11 H11C 109.5
C9 C12 H12A 109.5
C9 C12 H12B 109.5
H12A C12 H12B 109.5
C9 C12 H12C 109.5
H12A C12 H12C 109.5
H12B C12 H12C 109.5
C15 C13 C14 109.4(4)
C15 C13 C5 109.5(3)
C14 C13 C5 110.0(3)
C15 C13 C16 108.0(3)
C14 C13 C16 108.2(4)
C5 C13 C16 111.7(3)
C13 C14 H14A 109.5
C13 C14 H14B 109.5
H14A C14 H14B 109.5
C13 C14 H14C 109.5
H14A C14 H14C 109.5
H14B C14 H14C 109.5
C13 C15 H15A 109.5
C13 C15 H15B 109.5
H15A C15 H15B 109.5
C13 C15 H15C 109.5
H15A C15 H15C 109.5
H15B C15 H15C 109.5
C13 C16 H16A 109.5
C13 C16 H16B 109.5
H16A C16 H16B 109.5
C13 C16 H16C 109.5
H16A C16 H16C 109.5
H16B C16 H16C 109.5
C25 N20 C8 107.8(2)
C25 N20 C21 115.8(3)
C8 N20 C21 108.3(3)
C25 N20 Ge1 108.7(2)
C8 N20 Ge1 106.94(18)
C21 N20 Ge1 109.00(19)
N20 C21 C22 117.1(3)
N20 C21 H21A 108
C22 C21 H21A 108
N20 C21 H21B 108
C22 C21 H21B 108
H21A C21 H21B 107.3
O23 C22 C21 104.5(3)
O23 C22 H22A 110.8
C21 C22 H22A 110.9
O23 C22 H22B 110.8
C21 C22 H22B 110.9
H22A C22 H22B 108.9
C22 O23 C24 104.3(3)
O23 C24 H24A 109.5
O23 C24 H24B 109.5
H24A C24 H24B 109.5
O23 C24 H24C 109.5
H24A C24 H24C 109.5
H24B C24 H24C 109.5
N20 C25 C26 114.3(3)
N20 C25 H25A 108.7
C26 C25 H25A 108.7
N20 C25 H25B 108.7
C26 C25 H25B 108.7
H25A C25 H25B 107.6
O27 C26 C25 107.3(3)
O27 C26 H26A 110.3
C25 C26 H26A 110.2
O27 C26 H26B 110.2
C25 C26 H26B 110.2
H26A C26 H26B 108.5
C26 O27 C28 111.6(3)
O27 C28 H28A 109.5
O27 C28 H28B 109.5
H28A C28 H28B 109.5
O27 C28 H28C 109.5
H28A C28 H28C 109.5
H28B C28 H28C 109.5
Si1 C31 H31A 109.5
Si1 C31 H31B 109.5
H31A C31 H31B 109.5
Si1 C31 H31C 109.5
H31A C31 H31C 109.5
H31B C31 H31C 109.5
Si1 C32 H32A 109.5
Si1 C32 H32B 109.5
H32A C32 H32B 109.5
Si1 C32 H32C 109.5
H32A C32 H32C 109.5
H32B C32 H32C 109.5
Si1 C33 H33A 109.5
Si1 C33 H33B 109.5
H33A C33 H33B 109.5
Si1 C33 H33C 109.5
H33A C33 H33C 109.5
H33B C33 H33C 109.5
Si2 C34 H34A 109.5
Si2 C34 H34B 109.5
H34A C34 H34B 109.5
Si2 C34 H34C 109.5
H34A C34 H34C 109.5
H34B C34 H34C 109.5
Si2 C35 H35A 109.5
Si2 C35 H35B 109.5
H35A C35 H35B 109.5
Si2 C35 H35C 109.5
H35A C35 H35C 109.5
H35B C35 H35C 109.5
Si2 C36 H36A 109.5
Si2 C36 H36B 109.5
H36A C36 H36B 109.5
Si2 C36 H36C 109.5
H36A C36 H36C 109.5
H36B C36 H36C 109.5

loop_
_geom_bond_atom_site_label_1
_geom_bond_atom_site_label_2
_geom_bond_distance
Ge1 O1 1.876(2)
Ge1 N1 1.901(2)
Ge1 N20 2.319(3)
Si1 N1 1.755(3)
Si1 C32 1.868(4)
Si1 C31 1.871(3)
Si1 C33 1.880(4)
Si2 N1 1.749(2)
Si2 C34 1.870(4)
Si2 C35 1.875(4)
Si2 C36 1.879(4)
O1 C2 1.365(3)
C2 C7 1.397(4)
C2 C3 1.417(4)
C3 C4 1.395(4)
C3 C9 1.534(5)
C4 C5 1.398(5)
C4 H4 0.95
C5 C6 1.388(5)
C5 C13 1.540(4)
C6 C7 1.401(4)
C6 H6 0.95
C7 C8 1.499(4)
C8 N20 1.489(4)
C8 H8A 0.99
C8 H8B 0.99
C9 C10 1.532(5)
C9 C12 1.536(5)
C9 C11 1.543(5)
C10 H10A 0.98
C10 H10B 0.98
C10 H10C 0.98
C11 H11A 0.98
C11 H11B 0.98
C11 H11C 0.98
C12 H12A 0.98
C12 H12B 0.98
C12 H12C 0.98
C13 C15 1.525(5)
C13 C14 1.530(5)
C13 C16 1.541(6)
C14 H14A 0.98
C14 H14B 0.98
C14 H14C 0.98
C15 H15A 0.98
C15 H15B 0.98
C15 H15C 0.98
C16 H16A 0.98
C16 H16B 0.98
C16 H16C 0.98
N20 C25 1.476(4)
N20 C21 1.507(4)
C21 C22 1.603(6)
C21 H21A 0.99
C21 H21B 0.99
C22 O23 1.366(4)
C22 H22A 0.99
C22 H22B 0.99
O23 C24 1.466(5)
C24 H24A 0.98
C24 H24B 0.98
C24 H24C 0.98
C25 C26 1.506(5)
C25 H25A 0.99
C25 H25B 0.99
C26 O27 1.368(4)
C26 H26A 0.99
C26 H26B 0.99
O27 C28 1.436(5)
C28 H28A 0.98
C28 H28B 0.98
C28 H28C 0.98
C31 H31A 0.98
C31 H31B 0.98
C31 H31C 0.98
C32 H32A 0.98
C32 H32B 0.98
C32 H32C 0.98
C33 H33A 0.98
C33 H33B 0.98
C33 H33C 0.98
C34 H34A 0.98
C34 H34B 0.98
C34 H34C 0.98
C35 H35A 0.98
C35 H35B 0.98
C35 H35C 0.98
C36 H36A 0.98
C36 H36B 0.98
C36 H36C 0.98

loop_
_geom_torsion_atom_site_label_1
_geom_torsion_atom_site_label_2
_geom_torsion_atom_site_label_3
_geom_torsion_atom_site_label_4
_geom_torsion
C34 Si2 N1 Si1 -164.6(2)
C35 Si2 N1 Si1 77.1(2)
C36 Si2 N1 Si1 -47.1(2)
C34 Si2 N1 Ge1 -0.6(2)
C35 Si2 N1 Ge1 -118.96(18)
C36 Si2 N1 Ge1 116.85(18)
C32 Si1 N1 Si2 90.3(2)
C31 Si1 N1 Si2 -145.53(19)
C33 Si1 N1 Si2 -29.1(2)
C32 Si1 N1 Ge1 -72.1(2)
C31 Si1 N1 Ge1 52.0(2)
C33 Si1 N1 Ge1 168.44(19)
O1 Ge1 N1 Si2 -166.13(13)
N20 Ge1 N1 Si2 104.41(14)
O1 Ge1 N1 Si1 -2.79(17)
N20 Ge1 N1 Si1 -92.26(17)
N1 Ge1 O1 C2 -161.5(2)
N20 Ge1 O1 C2 -61.2(2)
Ge1 O1 C2 C7 61.9(3)
Ge1 O1 C2 C3 -119.3(3)
O1 C2 C3 C4 175.9(3)
C7 C2 C3 C4 -5.3(4)
O1 C2 C3 C9 -5.7(4)
C7 C2 C3 C9 173.1(3)
C2 C3 C4 C5 1.6(5)
C9 C3 C4 C5 -176.8(3)
C3 C4 C5 C6 2.5(5)
C3 C4 C5 C13 -177.6(3)
C4 C5 C6 C7 -3.1(4)
C13 C5 C6 C7 177.1(3)
O1 C2 C7 C6 -176.3(3)
C3 C2 C7 C6 4.9(4)
O1 C2 C7 C8 9.7(4)
C3 C2 C7 C8 -169.2(3)
C5 C6 C7 C2 -0.5(4)
C5 C6 C7 C8 173.3(3)
C2 C7 C8 N20 -69.0(4)
C6 C7 C8 N20 117.0(3)
C4 C3 C9 C10 -117.3(3)
C2 C3 C9 C10 64.4(4)
C4 C3 C9 C12 2.6(4)
C2 C3 C9 C12 -175.7(3)
C4 C3 C9 C11 121.0(3)
C2 C3 C9 C11 -57.2(4)
C6 C5 C13 C15 -113.7(4)
C4 C5 C13 C15 66.5(4)
C6 C5 C13 C14 126.0(4)
C4 C5 C13 C14 -53.8(5)
C6 C5 C13 C16 5.8(4)
C4 C5 C13 C16 -174.0(3)
C7 C8 N20 C25 -71.0(3)
C7 C8 N20 C21 163.0(3)
C7 C8 N20 Ge1 45.7(3)
O1 Ge1 N20 C25 124.3(2)
N1 Ge1 N20 C25 -139.5(2)
O1 Ge1 N20 C8 8.24(19)
N1 Ge1 N20 C8 104.39(19)
O1 Ge1 N20 C21 -108.6(2)
N1 Ge1 N20 C21 -12.4(2)
C25 N20 C21 C22 -65.0(4)
C8 N20 C21 C22 56.1(4)
Ge1 N20 C21 C22 172.1(3)
N20 C21 C22 O23 80.4(4)
C21 C22 O23 C24 177.6(3)
C8 N20 C25 C26 -176.5(3)
C21 N20 C25 C26 -55.1(4)
Ge1 N20 C25 C26 67.9(3)
N20 C25 C26 O27 172.2(3)
C25 C26 O27 C28 178.6(4)
